data_1551431
loop_
_publ_author_name
'Ren-Wu Huang'
'Yong-Sheng Wei'
'Xi-Yan Dong'
'Xiao-Hui Wu'
'Chen-Xia Du'
'Shuang-Quan Zang'
'Thomas C. W. Mak'

_publ_section_title
;
 Hypersensitive dual-function luminescence switching of a
 silver-chalcogenolate cluster-based metal-organic framework
;
_journal_name_full 'Nature Chemistry'
_journal_page_first 689
_journal_page_last 697
_journal_paper_doi 10.1038/nchem.2718
_journal_volume 9
_journal_year 2017
_chemical_absolute_configuration ad
_chemical_formula_moiety 'C80 H104 Ag12 F12 N8 O8 S8'
_chemical_formula_sum 'C80 H104 Ag12 F12 N8 O8 S8'
_chemical_formula_weight 3084.63
_space_group_crystal_system tetragonal
_space_group_IT_number 121
_space_group_name_Hall 'I -4 2'
_space_group_name_H-M_alt 'I -4 2 m'
_atom_sites_solution_hydrogens geom
_atom_sites_solution_primary direct
_cell_angle_alpha 90
_cell_angle_beta 90
_cell_angle_gamma 90
_cell_formula_units_Z 2
_cell_length_a 17.29649(13)
_cell_length_b 17.29649(13)
_cell_length_c 19.8753(3)
_cell_measurement_reflns_used 6384
_cell_measurement_temperature 100.0(2)
_cell_measurement_theta_max 72.1320
_cell_measurement_theta_min 3.3820
_cell_volume 5946.07(11)
_computing_cell_refinement 'CrysAlisPro 1.171.39.7b (Rigaku OD, 2015)'
_computing_data_collection 'CrysAlisPro 1.171.39.7b (Rigaku OD, 2015)'
_computing_data_reduction 'CrysAlisPro 1.171.39.7b (Rigaku OD, 2015)'
_computing_molecular_graphics 'Olex2 (Dolomanov et al., 2009)'
_computing_publication_material 'Olex2 (Dolomanov et al., 2009)'
_computing_structure_refinement 'ShelXL (Sheldrick, 2015)'
_computing_structure_solution 'ShelXS (Sheldrick, 2008)'
_diffrn_ambient_environment N~2~
_diffrn_ambient_temperature 100.0(2)
_diffrn_detector 'CCD plate'
_diffrn_measured_fraction_theta_full 0.995
_diffrn_measured_fraction_theta_max 0.985
_diffrn_measurement_details
;
List of Runs (angles in degrees, time in seconds):

  # Type    Start    End  Width  t~exp~   \w     \q     \k     \f   Frames
--------------------------------------------------------------------------
  1  \w    -31.00  87.00   0.50    2.00    --   45.50 -82.00-180.00  236
  2  \w     29.00 136.00   0.50    7.00    --  100.10 -61.00 120.00  214
  3  \w    114.00 145.00   0.50    7.00    --  100.10  82.00 -60.00   62
  4  \w    116.00 180.00   0.50    7.00    --  100.10  82.00  60.00  128
  5  \w    104.00 186.00   0.50    7.00    --  100.10  82.00  90.00  164
;
_diffrn_measurement_device 'four-circle diffractometer'
_diffrn_measurement_device_type 'XtaLAB Pro: Kappa single'
_diffrn_measurement_method '\w scans'
_diffrn_orient_matrix_type 'CrysAlisPro convention (1999,Acta A55,543-557)'
_diffrn_orient_matrix_UB_11 -0.0700519000
_diffrn_orient_matrix_UB_12 -0.0123693000
_diffrn_orient_matrix_UB_13 -0.0465463000
_diffrn_orient_matrix_UB_21 0.0549372000
_diffrn_orient_matrix_UB_22 -0.0169135000
_diffrn_orient_matrix_UB_23 -0.0591969000
_diffrn_orient_matrix_UB_31 -0.0007289000
_diffrn_orient_matrix_UB_32 -0.0866351000
_diffrn_orient_matrix_UB_33 0.0182720000
_diffrn_radiation_monochromator graphite
_diffrn_radiation_probe x-ray
_diffrn_radiation_type CuK\a
_diffrn_radiation_wavelength 1.54184
_diffrn_reflns_av_R_equivalents 0.0344
_diffrn_reflns_av_unetI/netI 0.0385
_diffrn_reflns_Laue_measured_fraction_full 0.995
_diffrn_reflns_Laue_measured_fraction_max 0.985
_diffrn_reflns_limit_h_max 21
_diffrn_reflns_limit_h_min -20
_diffrn_reflns_limit_k_max 12
_diffrn_reflns_limit_k_min -16
_diffrn_reflns_limit_l_max 23
_diffrn_reflns_limit_l_min -9
_diffrn_reflns_number 7576
_diffrn_reflns_point_group_measured_fraction_full 0.997
_diffrn_reflns_point_group_measured_fraction_max 0.989
_diffrn_reflns_theta_full 66.750
_diffrn_reflns_theta_max 72.606
_diffrn_reflns_theta_min 3.387
_diffrn_source MM007HF-DW
_diffrn_source_type 'Microfocus Rotating Anode X-ray Source'
_exptl_absorpt_coefficient_mu 17.330
_exptl_absorpt_correction_T_max 0.411
_exptl_absorpt_correction_T_min 0.129
_exptl_absorpt_correction_type analytical
_exptl_absorpt_process_details
;
CrysAlisPro 1.171.39.7b (Rigaku Oxford Diffraction, 2015)
Analytical numeric absorption correction using a multifaceted crystal
			model based on expressions derived by R.C. Clark & J.S. Reid.
(Clark, R. C. & Reid, J. S. (1995). Acta Cryst. A51, 887-897)
Empirical absorption correction using spherical harmonics,
 implemented in SCALE3 ABSPACK scaling algorithm.
;
_exptl_crystal_colour colourless
_exptl_crystal_colour_primary colourless
_exptl_crystal_density_diffrn 1.723
_exptl_crystal_description block
_exptl_crystal_F_000 3008
_exptl_crystal_size_max 0.182
_exptl_crystal_size_mid 0.131
_exptl_crystal_size_min 0.061
_refine_diff_density_max 1.331
_refine_diff_density_min -2.014
_refine_diff_density_rms 0.224
_refine_ls_abs_structure_details
;
 Refined as an inversion twin.
;
_refine_ls_abs_structure_Flack 0.04(5)
_refine_ls_extinction_coef .
_refine_ls_extinction_method none
_refine_ls_goodness_of_fit_ref 1.228
_refine_ls_hydrogen_treatment constr
_refine_ls_matrix_type full
_refine_ls_number_parameters 168
_refine_ls_number_reflns 2965
_refine_ls_number_restraints 41
_refine_ls_restrained_S_all 1.229
_refine_ls_R_factor_all 0.0653
_refine_ls_R_factor_gt 0.0650
_refine_ls_shift/su_max 0.000
_refine_ls_shift/su_mean 0.000
_refine_ls_structure_factor_coef Fsqd
_refine_ls_weighting_details
;
 w=1/[\s^2^(Fo^2^)+275.4369P]
 where P=(Fo^2^+2Fc^2^)/3
;
_refine_ls_weighting_scheme calc
_refine_ls_wR_factor_gt 0.1584
_refine_ls_wR_factor_ref 0.1589
_reflns_Friedel_coverage 0.824
_reflns_Friedel_fraction_full 1.000
_reflns_Friedel_fraction_max 0.993
_reflns_number_gt 2952
_reflns_number_total 2965
_reflns_threshold_expression 'I > 2\s(I)'
_cod_data_source_file nchem.2718-s8.cif
_cod_data_source_block ag12bpy_vacuum_100k
_cod_original_cell_volume 5946.06(12)
_cod_database_code 1551431
_chemical_oxdiff_formula 'C80 H104 O8 N8 S8 Ag12'
_chemical_oxdiff_usercomment st
_shelx_space_group_comment
;
The symmetry employed for this shelxl refinement is uniquely defined
by the following loop, which should always be used as a source of
symmetry information in preference to the above space-group names.
They are only intended as comments.
;
_reflns_odcompleteness_completeness 99.94
_reflns_odcompleteness_iscentric 1
_reflns_odcompleteness_theta 66.97
_olex2_refinement_description
;
1. Twinned data refinement
 Scales: 0.96(5) 0.04(5)
2. Fixed Uiso
 At 1.2 times of:
  All C(H) groups
 At 1.5 times of:
  All C(H,H,H) groups
3. Restrained distances
 C3-C1 = C2-C1 = C5-C4 = C6-C4
 1.53 with sigma of 0.02
 F1-C8 \\sim F2-C8
 with sigma of 0.01
4. Uiso/Uaniso restraints and constraints
Uanis(C6) \\sim Ueq, Uanis(C5) \\sim Ueq, Uanis(C4) \\sim Ueq, Uanis(F2) \\sim
Ueq, Uanis(F1) \\sim Ueq, Uanis(C8) \\sim Ueq: with sigma of 0.01 and sigma for
terminal atoms of 0.02
5. Others
 Fixed Sof: Ag3(0.25) H3A(0.5) H3B(0.5) H3C(0.5) H5A(0.5) H5B(0.5) H5C(0.5)
6.a Aromatic/amide H refined with riding coordinates:
 C9(H9), C10(H10), C12(H12), C13(H13)
6.b Idealised Me refined as rotating group:
 C2(H2A,H2B,H2C), C3(H3A,H3B,H3C), C5(H5A,H5B,H5C), C6(H6A,H6B,H6C)
Comments: The trifluoroacetate and t-butyl mercaptan anions 
were observed to be disordered, however, the related atoms 
were not split but rather had strong restraints applied. 
The geometry and ADPs of the trifluoroacetate were restrained 
using "SADI" and "ISOR", respectively. For the t-butyl mercaptan, 
ADP restraints "ISOR 0.01 0.02" were applied to C4, C5 and C6. 
The C-C distance was restrained by "DFIX 1.53 0.01". The structure 
is slightly twinned. So "TWIN" command was used with a refined BASF
parameter of 0.038.
;

loop_
_space_group_symop_operation_xyz
'x, y, z'
'-x, -y, z'
'y, -x, -z'
'-y, x, -z'
'-x, y, -z'
'x, -y, -z'
'-y, -x, z'
'y, x, z'
'x+1/2, y+1/2, z+1/2'
'-x+1/2, -y+1/2, z+1/2'
'y+1/2, -x+1/2, -z+1/2'
'-y+1/2, x+1/2, -z+1/2'
'-x+1/2, y+1/2, -z+1/2'
'x+1/2, -y+1/2, -z+1/2'
'-y+1/2, -x+1/2, z+1/2'
'y+1/2, x+1/2, z+1/2'

loop_
_atom_site_label
_atom_site_type_symbol
_atom_site_fract_x
_atom_site_fract_y
_atom_site_fract_z
_atom_site_U_iso_or_equiv
_atom_site_adp_type
_atom_site_occupancy
_atom_site_site_symmetry_order
_atom_site_calc_flag
_atom_site_refinement_flags_posn
_atom_site_refinement_flags_adp
_atom_site_refinement_flags_occupancy
_atom_site_disorder_assembly
_atom_site_disorder_group
Ag1 Ag 0.5000 0.5000 0.29212(12) 0.0213(5) Uani 1 4 d S T P . .
Ag2 Ag 0.47200(7) 0.33939(7) 0.33024(8) 0.0306(3) Uani 1 1 d . . . . .
Ag3 Ag 0.41607(19) 0.5000 0.5000 0.0271(7) Uani 0.5 2 d S T P . .
C1 C 0.3760(10) 0.6240(10) 0.2116(13) 0.038(7) Uani 1 2 d DS T P . .
C2 C 0.2910(12) 0.6082(16) 0.1976(14) 0.061(7) Uani 1 1 d D . . . .
H2A H 0.2812 0.5525 0.2002 0.092 Uiso 1 1 calc GR . . . .
H2B H 0.2778 0.6269 0.1524 0.092 Uiso 1 1 calc GR . . . .
H2C H 0.2592 0.6352 0.2310 0.092 Uiso 1 1 calc GR . . . .
C3 C 0.4235(14) 0.5765(14) 0.161(2) 0.068(11) Uani 1 2 d DS T P . .
H3A H 0.4270 0.5228 0.1760 0.102 Uiso 0.5 1 calc GR . . A -1
H3B H 0.4755 0.5985 0.1568 0.102 Uiso 0.5 1 calc GR . . A -1
H3C H 0.3980 0.5781 0.1166 0.102 Uiso 0.5 1 calc GR . . A -1
C4 C 0.3308(9) 0.3308(9) 0.4674(10) 0.025(5) Uani 1 2 d DS TU P . .
C5 C 0.2882(11) 0.2882(11) 0.4108(15) 0.056(9) Uani 1 2 d DS TU P . .
H5A H 0.2610 0.3258 0.3825 0.084 Uiso 0.5 1 calc GR . . B -1
H5B H 0.2508 0.2521 0.4303 0.084 Uiso 0.5 1 calc GR . . B -1
H5C H 0.3256 0.2595 0.3834 0.084 Uiso 0.5 1 calc GR . . B -1
C6 C 0.3779(14) 0.2730(15) 0.5088(15) 0.069(8) Uani 1 1 d D U . . .
H6A H 0.4077 0.2397 0.4784 0.103 Uiso 1 1 calc GR . . . .
H6B H 0.3429 0.2412 0.5359 0.103 Uiso 1 1 calc GR . . . .
H6C H 0.4134 0.3010 0.5385 0.103 Uiso 1 1 calc GR . . . .
C7 C 0.3398(10) 0.3398(10) 0.2100(13) 0.026(5) Uani 1 2 d S T P . .
C8 C 0.3053(10) 0.3053(10) 0.1440(13) 0.039(6) Uani 1 2 d DS TU P . .
C9 C 0.4272(10) 0.1584(11) 0.3142(11) 0.037(5) Uani 1 1 d . . . . .
H9 H 0.3812 0.1819 0.2980 0.044 Uiso 1 1 calc R . . . .
C10 C 0.4305(11) 0.0801(11) 0.3171(12) 0.039(6) Uani 1 1 d . . . . .
H10 H 0.3873 0.0501 0.3035 0.047 Uiso 1 1 calc R . . . .
C11 C 0.4979(11) 0.0434(8) 0.3401(9) 0.031(4) Uani 1 1 d . . . . .
C12 C 0.5598(12) 0.0907(11) 0.3562(13) 0.045(6) Uani 1 1 d . . . . .
H12 H 0.6080 0.0694 0.3696 0.054 Uiso 1 1 calc R . . . .
C13 C 0.5496(11) 0.1694(10) 0.3523(10) 0.031(4) Uani 1 1 d . . . . .
H13 H 0.5922 0.2012 0.3644 0.037 Uiso 1 1 calc R . . . .
F1 F 0.2530(9) 0.2530(9) 0.1588(14) 0.089(8) Uani 1 2 d DS TU P . .
F2 F 0.3546(12) 0.2673(14) 0.1069(10) 0.112(7) Uani 1 1 d D U . . .
N1 N 0.4857(8) 0.2041(8) 0.3333(9) 0.034(3) Uani 1 1 d . . . . .
O1 O 0.3976(10) 0.3069(11) 0.2293(8) 0.058(5) Uani 1 1 d . . . . .
S1 S 0.3999(2) 0.6001(2) 0.2974(3) 0.0271(13) Uani 1 2 d S T P . .
S2 S 0.3988(3) 0.3988(3) 0.4255(3) 0.0319(14) Uani 1 2 d S T P . .

loop_
_atom_site_aniso_label
_atom_site_aniso_U_11
_atom_site_aniso_U_22
_atom_site_aniso_U_33
_atom_site_aniso_U_23
_atom_site_aniso_U_13
_atom_site_aniso_U_12
Ag1 0.0146(6) 0.0146(6) 0.0348(12) 0.000 0.000 0.0024(9)
Ag2 0.0285(6) 0.0155(6) 0.0478(7) -0.0009(6) -0.0029(6) -0.0016(4)
Ag3 0.0218(15) 0.0240(16) 0.0357(18) -0.0087(17) 0.000 0.000
C1 0.045(10) 0.045(10) 0.025(13) -0.007(8) 0.007(8) 0.013(13)
C2 0.048(15) 0.070(18) 0.065(16) 0.010(14) -0.034(12) 0.015(12)
C3 0.057(14) 0.057(14) 0.09(3) 0.009(16) -0.009(16) 0.016(17)
C4 0.024(6) 0.024(6) 0.027(9) 0.009(5) 0.009(5) -0.012(8)
C5 0.058(12) 0.058(12) 0.052(16) -0.004(8) -0.004(8) -0.043(14)
C6 0.052(13) 0.074(15) 0.081(16) 0.062(14) -0.012(13) -0.011(11)
C7 0.021(7) 0.021(7) 0.038(13) 0.003(7) 0.003(7) -0.009(10)
C8 0.039(8) 0.039(8) 0.039(11) -0.008(7) -0.008(7) 0.004(10)
C9 0.020(8) 0.016(8) 0.074(15) 0.008(9) -0.013(9) 0.000(7)
C10 0.021(9) 0.017(8) 0.080(17) -0.014(9) -0.006(9) -0.005(6)
C11 0.033(8) 0.015(8) 0.045(10) -0.010(7) -0.002(9) -0.002(7)
C12 0.032(11) 0.017(9) 0.086(18) -0.004(10) -0.021(11) -0.001(8)
C13 0.029(9) 0.013(8) 0.051(12) -0.001(7) -0.010(8) 0.008(7)
F1 0.090(10) 0.090(10) 0.087(15) -0.019(9) -0.019(9) -0.034(12)
F2 0.096(13) 0.159(17) 0.083(11) -0.073(12) -0.011(10) 0.013(12)
N1 0.026(8) 0.021(7) 0.056(9) 0.001(8) 0.000(8) -0.005(6)
O1 0.058(11) 0.060(11) 0.056(10) -0.025(9) -0.018(9) 0.010(9)
S1 0.0194(17) 0.0194(17) 0.043(3) 0.0023(17) -0.0023(17) 0.015(2)
S2 0.032(2) 0.032(2) 0.031(3) -0.0038(18) -0.0038(18) -0.014(3)

loop_
_atom_type_symbol
_atom_type_description
_atom_type_scat_dispersion_real
_atom_type_scat_dispersion_imag
_atom_type_scat_source
C C 0.0181 0.0091 'International Tables Vol C Tables 4.2.6.8 and 6.1.1.4'
H H 0.0000 0.0000 'International Tables Vol C Tables 4.2.6.8 and 6.1.1.4'
Ag Ag 0.1306 4.2820 'International Tables Vol C Tables 4.2.6.8 and 6.1.1.4'
F F 0.0727 0.0534 'International Tables Vol C Tables 4.2.6.8 and 6.1.1.4'
N N 0.0311 0.0180 'International Tables Vol C Tables 4.2.6.8 and 6.1.1.4'
O O 0.0492 0.0322 'International Tables Vol C Tables 4.2.6.8 and 6.1.1.4'
S S 0.3331 0.5567 'International Tables Vol C Tables 4.2.6.8 and 6.1.1.4'

loop_
_exptl_crystal_face_index_h
_exptl_crystal_face_index_k
_exptl_crystal_face_index_l
_exptl_crystal_face_perp_dist
1 -11 2 0.0851
-1 11 -2 0.0873
-11 0 -2 0.0792
11 0 2 0.0594
0 -11 3 0.0846
0 11 -3 0.0846
-1 -1 -13 0.0293
1 1 13 0.0326
11 0 -4 0.0540
-10 1 6 0.0812

loop_
_geom_angle_atom_site_label_1
_geom_angle_atom_site_label_2
_geom_angle_atom_site_label_3
_geom_angle
_geom_angle_site_symmetry_1
_geom_angle_site_symmetry_3
Ag2 Ag1 Ag2 149.92(11) . 2_665
Ag2 Ag1 Ag2 67.49(5) . 8
Ag2 Ag1 Ag2 67.49(5) 2_665 7_665
Ag2 Ag1 Ag2 104.38(6) 2_665 8
Ag2 Ag1 Ag2 104.38(6) . 7_665
Ag2 Ag1 Ag2 149.92(11) 7_665 8
S1 Ag1 Ag2 55.53(5) 2_665 .
S1 Ag1 Ag2 122.95(7) 2_665 8
S1 Ag1 Ag2 122.95(7) . 7_665
S1 Ag1 Ag2 55.53(5) . 2_665
S1 Ag1 Ag2 122.95(7) . .
S1 Ag1 Ag2 122.95(7) 2_665 2_665
S1 Ag1 Ag2 55.53(5) . 8
S1 Ag1 Ag2 55.53(5) 2_665 7_665
S1 Ag1 S1 175.1(3) . 2_665
Ag1 Ag2 Ag2 56.26(3) . 8
N1 Ag2 Ag1 159.4(4) . .
N1 Ag2 Ag2 140.8(3) . 8
N1 Ag2 O1 81.1(6) . .
N1 Ag2 S1 109.2(4) . 2_665
N1 Ag2 S2 116.2(5) . .
O1 Ag2 Ag1 95.3(5) . .
O1 Ag2 Ag2 77.9(4) . 8
O1 Ag2 S1 110.0(5) . 2_665
O1 Ag2 S2 116.7(4) . .
S1 Ag2 Ag1 52.79(12) 2_665 .
S1 Ag2 Ag2 109.00(11) 2_665 8
S2 Ag2 Ag1 83.64(14) . .
S2 Ag2 Ag2 49.52(10) . 8
S2 Ag2 S1 117.9(2) . 2_665
Ag3 Ag3 Ag3 45.0 3_566 2_665
Ag3 Ag3 Ag3 90.001(1) 3_566 4_656
Ag3 Ag3 Ag3 45.0 4_656 2_665
Ag3 Ag3 S2 63.64(10) 3_566 3_566
Ag3 Ag3 S2 63.64(10) 4_656 .
Ag3 Ag3 S2 128.79(17) 4_656 3_566
Ag3 Ag3 S2 128.79(17) 3_566 .
S2 Ag3 Ag3 97.41(13) . 2_665
S2 Ag3 Ag3 97.41(13) 3_566 2_665
S2 Ag3 S2 165.2(3) . 3_566
C2 C1 C2 108(3) . 7_665
C2 C1 C3 107.4(18) 7_665 .
C2 C1 C3 107.4(18) . .
C2 C1 S1 110.7(15) . .
C2 C1 S1 110.7(15) 7_665 .
C3 C1 S1 112(2) . .
C1 C2 H2A 109.5 . .
C1 C2 H2B 109.5 . .
C1 C2 H2C 109.5 . .
H2A C2 H2B 109.5 . .
H2A C2 H2C 109.5 . .
H2B C2 H2C 109.5 . .
C1 C3 H3A 109.5 . .
C1 C3 H3B 109.5 . .
C1 C3 H3C 109.5 . .
H3A C3 H3B 109.5 . .
H3A C3 H3C 109.5 . .
H3B C3 H3C 109.5 . .
C5 C4 S2 106.2(17) . .
C6 C4 C5 109.6(17) 8 .
C6 C4 C5 109.6(17) . .
C6 C4 C6 114(3) . 8
C6 C4 S2 108.5(13) . .
C6 C4 S2 108.5(13) 8 .
C4 C5 H5A 109.5 . .
C4 C5 H5B 109.5 . .
C4 C5 H5C 109.5 . .
H5A C5 H5B 109.5 . .
H5A C5 H5C 109.5 . .
H5B C5 H5C 109.5 . .
C4 C6 H6A 109.5 . .
C4 C6 H6B 109.5 . .
C4 C6 H6C 109.5 . .
H6A C6 H6B 109.5 . .
H6A C6 H6C 109.5 . .
H6B C6 H6C 109.5 . .
O1 C7 C8 113.7(14) 8 .
O1 C7 C8 113.7(14) . .
O1 C7 O1 132(3) 8 .
F1 C8 C7 110(2) . .
F2 C8 C7 114.7(16) 8 .
F2 C8 C7 114.7(16) . .
F2 C8 F1 103.3(19) . .
F2 C8 F1 103.3(19) 8 .
F2 C8 F2 110(3) 8 .
C10 C9 H9 118.5 . .
N1 C9 H9 118.5 . .
N1 C9 C10 123.0(17) . .
C9 C10 H10 120.0 . .
C9 C10 C11 120.0(17) . .
C11 C10 H10 120.0 . .
C10 C11 C11 119.4(19) . 2_655
C12 C11 C10 116.7(15) . .
C12 C11 C11 124(2) . 2_655
C11 C12 H12 120.9 . .
C13 C12 C11 118.3(18) . .
C13 C12 H12 120.9 . .
C12 C13 H13 117.4 . .
N1 C13 C12 125.1(18) . .
N1 C13 H13 117.4 . .
C9 N1 Ag2 120.2(12) . .
C13 N1 Ag2 123.1(11) . .
C13 N1 C9 116.6(15) . .
C7 O1 Ag2 125.8(16) . .
Ag1 S1 Ag2 71.68(12) . 8
Ag1 S1 Ag2 71.68(12) . 2_665
Ag2 S1 Ag2 130.9(2) 2_665 8
C1 S1 Ag1 106.5(8) . .
C1 S1 Ag2 110.4(2) . 8
C1 S1 Ag2 110.4(2) . 2_665
Ag2 S2 Ag2 81.0(2) . 8
Ag3 S2 Ag2 137.0(3) 4_656 8
Ag3 S2 Ag2 98.91(13) . 8
Ag3 S2 Ag2 137.0(3) . .
Ag3 S2 Ag2 98.91(13) 4_656 .
Ag3 S2 Ag3 52.72(19) 4_656 .
C4 S2 Ag2 113.6(5) . 8
C4 S2 Ag2 113.6(5) . .
C4 S2 Ag3 105.8(6) . .
C4 S2 Ag3 105.8(6) . 4_656

loop_
_geom_bond_atom_site_label_1
_geom_bond_atom_site_label_2
_geom_bond_distance
_geom_bond_site_symmetry_2
Ag1 Ag2 2.9199(14) .
Ag1 Ag2 2.9200(14) 8
Ag1 Ag2 2.9200(14) 7_665
Ag1 Ag2 2.9200(14) 2_665
Ag1 S1 2.450(5) 2_665
Ag1 S1 2.450(5) .
Ag2 Ag2 3.244(2) 8
Ag2 N1 2.353(14) .
Ag2 O1 2.448(15) .
Ag2 S1 2.536(3) 2_665
Ag2 S2 2.498(5) .
Ag3 Ag3 2.053(5) 3_566
Ag3 Ag3 2.903(7) 2_665
Ag3 Ag3 2.053(5) 4_656
Ag3 S2 2.312(6) 3_566
Ag3 S2 2.312(6) .
C1 C2 1.52(2) .
C1 C2 1.52(2) 7_665
C1 C3 1.54(2) .
C1 S1 1.80(3) .
C2 H2A 0.9800 .
C2 H2B 0.9800 .
C2 H2C 0.9800 .
C3 H3A 0.9800 .
C3 H3B 0.9800 .
C3 H3C 0.9800 .
C4 C5 1.53(2) .
C4 C6 1.530(18) 8
C4 C6 1.530(18) .
C4 S2 1.86(2) .
C5 H5A 0.9800 .
C5 H5B 0.9800 .
C5 H5C 0.9800 .
C6 H6A 0.9800 .
C6 H6B 0.9800 .
C6 H6C 0.9800 .
C7 C8 1.56(4) .
C7 O1 1.212(19) 8
C7 O1 1.212(19) .
C8 F1 1.31(2) .
C8 F2 1.306(19) .
C8 F2 1.306(19) 8
C9 H9 0.9500 .
C9 C10 1.36(3) .
C9 N1 1.34(2) .
C10 H10 0.9500 .
C10 C11 1.40(3) .
C11 C11 1.50(3) 2_655
C11 C12 1.38(3) .
C12 H12 0.9500 .
C12 C13 1.37(3) .
C13 H13 0.9500 .
C13 N1 1.31(2) .
S1 Ag2 2.536(3) 2_665
S1 Ag2 2.536(3) 8
S2 Ag2 2.498(5) 8
S2 Ag3 2.312(6) 4_656

loop_
_geom_torsion_atom_site_label_1
_geom_torsion_atom_site_label_2
_geom_torsion_atom_site_label_3
_geom_torsion_atom_site_label_4
_geom_torsion
_geom_torsion_site_symmetry_1
_geom_torsion_site_symmetry_2
_geom_torsion_site_symmetry_3
_geom_torsion_site_symmetry_4
C2 C1 S1 Ag1 120.0(16) . . . .
C2 C1 S1 Ag1 -120.0(16) 7_665 . . .
C2 C1 S1 Ag2 163.9(14) 7_665 . . 8
C2 C1 S1 Ag2 -43.8(18) 7_665 . . 2_665
C2 C1 S1 Ag2 -163.9(14) . . . 2_665
C2 C1 S1 Ag2 43.8(18) . . . 8
C3 C1 S1 Ag1 0.000(4) . . . .
C3 C1 S1 Ag2 -76.2(3) . . . 8
C3 C1 S1 Ag2 76.2(3) . . . 2_665
C5 C4 S2 Ag2 45.1(3) . . . 8
C5 C4 S2 Ag2 -45.1(3) . . . .
C5 C4 S2 Ag3 152.52(15) . . . .
C5 C4 S2 Ag3 -152.52(15) . . . 4_656
C6 C4 S2 Ag2 -72.7(19) 8 . . 8
C6 C4 S2 Ag2 -162.8(16) 8 . . .
C6 C4 S2 Ag2 162.8(16) . . . 8
C6 C4 S2 Ag2 72.7(19) . . . .
C6 C4 S2 Ag3 -89.7(17) . . . .
C6 C4 S2 Ag3 34.8(18) 8 . . .
C6 C4 S2 Ag3 89.7(17) 8 . . 4_656
C6 C4 S2 Ag3 -34.8(18) . . . 4_656
C8 C7 O1 Ag2 -179.7(14) . . . .
C9 C10 C11 C11 -177.3(18) . . . 2_655
C9 C10 C11 C12 -3(3) . . . .
C10 C9 N1 Ag2 -177.6(18) . . . .
C10 C9 N1 C13 3(3) . . . .
C10 C11 C12 C13 4(3) . . . .
C11 C11 C12 C13 178.0(16) 2_655 . . .
C11 C12 C13 N1 -1(4) . . . .
C12 C13 N1 Ag2 178.6(18) . . . .
C12 C13 N1 C9 -2(3) . . . .
N1 C9 C10 C11 -1(4) . . . .
O1 C7 C8 F1 -92(2) 8 . . .
O1 C7 C8 F1 92(2) . . . .
O1 C7 C8 F2 152(2) 8 . . .
O1 C7 C8 F2 -152(2) . . . 8
O1 C7 C8 F2 23(3) 8 . . 8
O1 C7 C8 F2 -23(3) . . . .
O1 C7 O1 Ag2 6(5) 8 . . .

loop_
_exptl_oxdiff_crystal_face_indexfrac_h
_exptl_oxdiff_crystal_face_indexfrac_k
_exptl_oxdiff_crystal_face_indexfrac_l
_exptl_oxdiff_crystal_face_x
_exptl_oxdiff_crystal_face_y
_exptl_oxdiff_crystal_face_z
1.0000 -11.0000 2.0000 -0.0271 0.1226 0.9888
-1.0000 11.0000 -2.0000 0.0271 -0.1226 -0.9888
-11.0000 -0.0000 -2.0000 0.8637 -0.4859 -0.0285
11.0000 0.0000 2.0000 -0.8637 0.4859 0.0285
-0.0000 -11.0000 3.0000 -0.0036 0.0085 1.0078
0.0000 11.0000 -3.0000 0.0036 -0.0085 -1.0078
-1.0000 -1.0000 -13.0000 0.6875 0.7315 -0.1502
1.0000 1.0000 13.0000 -0.6875 -0.7315 0.1502
11.0000 0.0000 -4.0000 -0.5844 0.8411 -0.0811
-10.0000 1.0000 6.0000 0.4089 -0.9215 0.0303
